data_2000429
loop_
_publ_author_name
'Llamas-Saiz, A. L.'
'Foces-Foces, C.'
'Elguero, J.'
'Molina, P.'
'Alajar\'in, M.'
'Vidal, A.'

_publ_section_title
;
 Effect of the protonation and of the <i>ortho</i> substitution on the
 structure of aryliminophosphoranes
;
_journal_issue 11
_journal_name_full 'Acta Crystallographica Section C'
_journal_page_first 1940
_journal_page_last 1945
_journal_paper_doi 10.1107/S0108270192001811
_journal_volume 48
_journal_year 1992
_chemical_formula_moiety 'C24 H21 N1 P1,B1 F4'
_chemical_formula_sum 'C24 H21 B F4 N P'
_chemical_formula_weight 441.21
_space_group_crystal_system monoclinic
_space_group_IT_number 7
_space_group_name_Hall 'P -2yac'
_space_group_name_H-M_alt 'P 1 n 1'
_cell_angle_alpha 90
_cell_angle_beta 100.824(5)
_cell_angle_gamma 90
_cell_formula_units_Z 4
_cell_length_a 24.6077(18)
_cell_length_b 9.0071(3)
_cell_length_c 10.0690(4)
_cell_volume 2192.0(2)
_diffrn_radiation_type Cu
_diffrn_radiation_wavelength 1.5418
_exptl_absorpt_coefficient_mu 1.5009
_exptl_crystal_density_diffrn 1.337
_exptl_crystal_F_000 912
_cod_data_source_file al0527.cif
_cod_data_source_block al0527a
_cod_original_sg_symbol_H-M 'P n'
_cod_original_formula_sum 'C24 H21 B1 F4 N1 P1'
_cod_database_code 2000429

loop_
_space_group_symop_id
_space_group_symop_operation_xyz
1 x,y,z
2 x+1/2,-y,z+1/2

loop_
_atom_site_label
_atom_site_fract_x
_atom_site_fract_y
_atom_site_fract_z
_atom_site_U_iso_or_equiv
C(1) .1812(2) .6067(5) .0367(4) .0458(12)
C(2) .2053(2) .5314(6) -.0571(5) .0580(15)
C(3) .2313(2) .6121(9) -.1456(5) .074(2)
C(4) .2340(2) .7625(9) -.1401(6) .079(2)
C(5) .2090(2) .8393(7) -.0487(6) .0677(19)
C(6) .1822(2) .7620(6) .0401(5) .0563(14)
N(11) .1561(2) .5209(4) .1275(4) .0476(11)
P(12) .13520 .58045(10) .26120 .0384(2)
C(13) .1229(2) .4212(5) .3582(4) .0464(12)
C(14) .0820(3) .3220(6) .3044(7) .074(2)
C(15) .0711(3) .2003(8) .3787(9) .092(3)
C(16) .0995(3) .1775(7) .5063(8) .084(3)
C(17) .1413(3) .2746(8) .5620(6) .082(2)
C(18) .1526(2) .3977(7) .4899(5) .0666(17)
C(19) .1876(2) .6930(5) .3597(4) .0446(12)
C(20) .2407(2) .6344(6) .3871(5) .0556(15)
C(21) .2826(2) .7124(7) .4684(6) .0699(18)
C(22) .2722(2) .8483(7) .5241(6) .0659(17)
C(23) .2198(2) .9053(6) .4646(6) .0687(18)
C(24) .1776(2) .8306(5) .4118(6) .0601(16)
C(25) .0717(2) .6811(4) .2203(4) .0431(11)
C(26) .0458(2) .7384(5) .3223(4) .0481(12)
C(27) -.0031(2) .8163(5) .2872(5) .0550(14)
C(28) -.0275(2) .8354(5) .1530(5) .0586(15)
C(29) -.0025(2) .7772(6) .0522(5) .0586(15)
C(30) .0471(2) .6998(5) .0849(4) .0493(13)
B .0975(3) .1716(8) -.0382(8) .078(2)
F(1) .1479(2) .2061(6) .0310(7) .131(2)
F(2) .0669(3) .2965(8) -.0318(8) .172(3)
F(3) .0760(4) .0641(9) .0202(11) .204(5)
F(4) .0928(4) .128(14) -.1641(7) .191(4)
C(1B) .3339(2) .3696(4) .1945(4) .0402(10)
C(2B) .2855(2) .2854(5) .1669(5) .0511(13)
C(3B) .2629(2) .2268(5) .2714(6) .0574(15)
C(4B) .2881(2) .2503(5) .4046(5) .0589(15)
C(5B) .3364(2) .3317(5) .4327(5) .0524(13)
C(6B) .3593(2) .3922(4) .3287(4) .0452(11)
N(11B) .35470(10) .4309(4) .0840(3) .0435(10)
P(12B) .40942(4) .53585(9) .09272(10) .0343(2)
C(13B) .4125(2) .6023(4) -.0714(4) .0405(11)
C(14B) .4277(2) .5039(5) -.1640(4) .0543(14)
C(15B) .4345(2) .5553(7) -.2897(5) .0668(18)
C(16B) .4249(2) .7009(7) -.3231(5) .0712(19)
C(17B) .4079(3) .799(6) -.2341(6) .0708(18)
C(18B) .4017(2) .7504(5) -.1073(5) .0588(15)
C(19B) .4015(2) .6917(4) .1970(4) .0415(11)
C(20B) .3500(2) .7617(6) .1728(5) .0586(15)
C(21B) .3427(2) .8929(6) .2372(6) .0694(18)
C(22B) .3858(3) .9566(5) .3247(6) .0681(18)
C(23B) .4364(2) .8870(5) .3530(5) .0607(15)
C(24B) .4452(2) .7546(5) .2888(4) .0477(12)
C(25B) .47100(10) .4291(4) .1505(4) .0407(10)
C(26B) .5233(2) .4968(6) .1711(5) .0586(15)
C(27B) .5704(2) .4079(8) .2095(5) .0704(18)
C(28B) .5656(2) .2584(8) .2232(5) .077(2)
C(29B) .5147(3) .1910(6) .1988(6) .0688(18)
C(30B) .4666(2) .2763(5) .1620(4) .0514(13)
B(B) .3229(3) .1649(6) -.1874(6) .0617(18)
F(1B) .3121(2) .3123(5) -.1743(5) .1131(18)
F(2B) .3565(5) .1204(8) -.0768(6) .220(5)
F(3B) .2767(4) .0944(11) -.2106(14) .252(7)
F(4B) .3465(2) .1333(6) -.2955(5) .116(2)
H(2) .203(2) .425(7) -.062(6) .040(10)
H(3) .248(3) .553(9) -.206(8) .07(2)
H(4) .255(3) .834(9) -.196(8) .07(2)
H(5) .209(3) .936(9) -.049(8) .06(2)
H(6) .162(3) .815(7) .094(7) .05(2)
H(11) .147(2) .432(6) .107(5) .020(10)
H(14) .060(3) .345(8) .202(8) .06(2)
H(15) .037(5) .120(15) .348(14) .14(4)
H(16) .092(4) .068(11) .539(10) .09(3)
H(17) .164(4) .273(10) .659(9) .08(3)
H(18) .188(3) .470(9) .531(8) .06(2)
H(20) .247(3) .565(8) .351(7) .04(2)
H(21) .321(4) .673(10) .488(9) .08(3)
H(22) .303(3) .902(7) .577(6) .040(10)
H(23) .213(3) 1.000(10) .534(9) .07(2)
H(24) .141(3) .878(8) .392(7) .05(2)
H(26) .067(2) .720(6) .418(6) .030(10)
H(27) -.021(3) .856(7) .365(7) .05(2)
H(28) -.061(2) .883(6) .137(6) .030(10)
H(29) -.024(4) .802(11) -.046(11) .10(3)
H(30) .064(2) .645(7) .014(6) .030(10)
H(2B) .268(3) .271(8) .067(7) .06(2)
H(3B) .235(3) .155(8) .251(7) .05(2)
H(4B) .273(2) .207(7) .484(6) .040(10)
H(5B) .356(4) .361(11) .528(10) .09(3)
H(6B) .392(2) .451(7) .354(6) .030(10)
H(11B) .346(2) .391(7) .007(6) .040(10)
H(14B) .440(2) .402(7) -.129(6) .050(10)
H(15B) .441(3) .463(8) -.356(7) .06(2)
H(16B) .427(4) .753(12) -.400(11) .10(3)
H(17B) .402(3) .897(8) -.259(7) .05(2)
H(18B) .392(3) .842(8) -.044(7) .06(2)
H(20B) .317(2) .694(7) .107(6) .030(10)
H(21B) .308(3) .940(8) .224(7) .05(2)
H(22B) .381(3) 1.050(8) .375(7) .06(2)
H(23B) .462(3) .911(8) .415(7) .05(2)
H(24B) .482(2) .706(7) .315(6) .040(10)
H(26B) .525(4) .603(10) .158(9) .08(3)
H(27B) .605(4) .447(11) .224(10) .08(3)
H(28B) .598(4) .191(10) .236(9) .08(2)
H(29B) .508(4) .076(12) .198(11) .11(3)
H(30B) .431(2) .232(6) .138(6) .030(10)

loop_
_geom_angle_atom_site_label_1
_geom_angle_atom_site_label_2
_geom_angle_atom_site_label_3
_geom_angle
C(6) C(1) N(11) 122.3(4)
C(2) C(1) N(11) 117.8(4)
C(2) C(1) C(6) 119.9(4)
C(1) C(2) C(3) 119.2(5)
C(2) C(3) C(4) 121.2(5)
C(3) C(4) C(5) 120.1(6)
C(4) C(5) C(6) 120.0(6)
C(1) C(6) C(5) 119.5(5)
C(1) N(11) P(12) 126.7(3)
N(11) P(12) C(25) 112.2(2)
N(11) P(12) C(19) 109.9(2)
N(11) P(12) C(13) 107.5(2)
C(6B) C(1B) N(11B) 122.8(4)
C(2B) C(1B) N(11B) 118.4(4)
C(2B) C(1B) C(6B) 118.9(4)
C(1B) C(2B) C(3B) 120.4(4)
C(2B) C(3B) C(4B) 120.5(4)
C(3B) C(4B) C(5B) 119.5(5)
C(4B) C(5B) C(6B) 120.6(4)
C(1B) C(6B) C(5B) 120.2(4)
C(1B) N(11B) P(12B) 126.7(3)
N(11B) P(12B) C(25B) 110.2(2)
N(11B) P(12B) C(19B) 107.8(2)
N(11B) P(12B) C(13B) 108.9(2)

loop_
_geom_bond_atom_site_label_1
_geom_bond_atom_site_label_2
_geom_bond_distance
C(1) C(2) 1.384(7)
C(1) C(6) 1.399(7)
C(1) N(11) 1.422(6)
C(2) C(3) 1.396(9)
C(3) C(4) 1.357(11)
C(4) C(5) 1.385(10)
C(5) C(6) 1.394(8)
N(11) P(12) 1.620(4)
P(12) C(13) 1.793(4)
P(12) C(19) 1.787(4)
P(12) C(25) 1.787(4)
C(1B) C(2B) 1.394(6)
C(1B) C(6B) 1.393(5)
C(1B) N(11B) 1.421(6)
C(2B) C(3B) 1.384(8)
C(3B) C(4B) 1.384(7)
C(4B) C(5B) 1.379(7)
C(5B) C(6B) 1.390(7)
N(11B) P(12B) 1.634(4)
P(12B) C(13B) 1.773(4)
P(12B) C(19B) 1.785(4)
P(12B) C(25B) 1.797(4)
